data_7115296
loop_
_publ_author_name
'Rampal Pandey'
'Gabor Mehes'
'Amit Kumar'
'Rakesh Kumar Gupta'
'Chihaya Adachic'
'Daya Shankar Pandey'

_publ_section_title
;
 Structural and mechanistic insights into an Fe3+-triggered quinazoline
 based molecular rotor
;
_journal_name_full Chem.Commun.
_journal_page_first 8032
_journal_paper_doi 10.1039/C4CC01917B
_journal_volume 50
_journal_year 2014
_chemical_formula_sum 'C35 H31 N7'
_chemical_formula_weight 549.67
_chemical_name_systematic 1
_space_group_IT_number 14
_symmetry_cell_setting monoclinic
_symmetry_Int_Tables_number 14
_symmetry_space_group_name_Hall '-P 2yn'
_symmetry_space_group_name_H-M 'P 1 21/n 1'
_atom_sites_solution_hydrogens geom
_atom_sites_solution_primary direct
_atom_sites_solution_secondary difmap
_audit_creation_method SHELXL-97
_cell_angle_alpha 90.00
_cell_angle_beta 112.803(2)
_cell_angle_gamma 90.00
_cell_formula_units_Z 4
_cell_length_a 11.9764(3)
_cell_length_b 19.8384(5)
_cell_length_c 12.5324(3)
_cell_measurement_temperature 293(2)
_cell_volume 2744.88(12)
_computing_structure_refinement 'SHELXL-97 (Sheldrick, 1997)'
_diffrn_ambient_temperature 293(2)
_diffrn_measured_fraction_theta_full 0.996
_diffrn_measured_fraction_theta_max 0.996
_diffrn_radiation_monochromator graphite
_diffrn_radiation_type MoK\a
_diffrn_radiation_wavelength 0.71073
_diffrn_reflns_av_R_equivalents 0.0436
_diffrn_reflns_av_sigmaI/netI 0.0305
_diffrn_reflns_limit_h_max 14
_diffrn_reflns_limit_h_min -14
_diffrn_reflns_limit_k_max 24
_diffrn_reflns_limit_k_min -24
_diffrn_reflns_limit_l_max 15
_diffrn_reflns_limit_l_min -15
_diffrn_reflns_number 34823
_diffrn_reflns_theta_full 25.72
_diffrn_reflns_theta_max 25.72
_diffrn_reflns_theta_min 2.04
_diffrn_source 'fine-focus sealed tube'
_exptl_absorpt_coefficient_mu 0.081
_exptl_crystal_colour White
_exptl_crystal_density_diffrn 1.330
_exptl_crystal_density_method 'not measured'
_exptl_crystal_description Block
_exptl_crystal_F_000 1160
_refine_diff_density_max 0.634
_refine_diff_density_min -0.290
_refine_diff_density_rms 0.054
_refine_ls_extinction_method none
_refine_ls_goodness_of_fit_ref 1.016
_refine_ls_hydrogen_treatment mixed
_refine_ls_matrix_type full
_refine_ls_number_parameters 379
_refine_ls_number_reflns 5231
_refine_ls_number_restraints 0
_refine_ls_restrained_S_all 1.016
_refine_ls_R_factor_all 0.1102
_refine_ls_R_factor_gt 0.0765
_refine_ls_shift/su_max 0.222
_refine_ls_shift/su_mean 0.052
_refine_ls_structure_factor_coef Fsqd
_refine_ls_weighting_details 'calc w=1/[\s^2^(Fo^2^)+(0.1348P)^2^+2.0807P] where P=(Fo^2^+2Fc^2^)/3'
_refine_ls_weighting_scheme calc
_refine_ls_wR_factor_gt 0.2273
_refine_ls_wR_factor_ref 0.2549
_reflns_number_gt 3514
_reflns_number_total 5231
_reflns_threshold_expression >2sigma(I)
_cod_data_source_file c4cc01917b2.cif
_cod_data_source_block dsrp_6
_cod_original_sg_symbol_H-M 'P 21/n'
_cod_database_code 7115296

loop_
_symmetry_equiv_pos_as_xyz
'x, y, z'
'-x+1/2, y+1/2, -z+1/2'
'-x, -y, -z'
'x-1/2, -y-1/2, z-1/2'

loop_
_atom_site_label
_atom_site_type_symbol
_atom_site_fract_x
_atom_site_fract_y
_atom_site_fract_z
_atom_site_U_iso_or_equiv
_atom_site_adp_type
_atom_site_occupancy
_atom_site_symmetry_multiplicity
_atom_site_calc_flag
_atom_site_refinement_flags
N1 N 0.4599(2) 0.88177(13) 0.2915(2) 0.0496(6) Uani 1 1 d .
N6 N 0.4662(2) 0.93145(16) 0.1005(2) 0.0605(8) Uani 1 1 d .
N4 N 0.7863(2) 0.80019(16) 0.7279(2) 0.0630(8) Uani 1 1 d .
N3 N 0.6607(2) 0.80681(15) 0.5418(2) 0.0577(7) Uani 1 1 d .
C13 C 0.6179(3) 0.71978(16) 0.6526(3) 0.0529(8) Uani 1 1 d .
N5 N 0.3733(3) 1.03269(17) 0.1254(3) 0.0774(10) Uani 1 1 d .
H5 H 0.3089 1.0562 0.0913 0.093 Uiso 1 1 calc R
C19 C 0.5568(3) 0.79427(18) 0.4322(3) 0.0605(9) Uani 1 1 d .
N7 N 0.6655(3) 0.92181(18) 0.1373(3) 0.0757(10) Uani 1 1 d .
C18 C 0.5137(3) 0.70321(17) 0.5533(3) 0.0531(8) Uani 1 1 d .
C28 C 0.5792(3) 0.95907(18) 0.1441(3) 0.0562(8) Uani 1 1 d .
C1 C 0.4831(3) 0.85854(16) 0.3976(3) 0.0503(7) Uani 1 1 d .
C10 C 0.8238(3) 0.85417(17) 0.6721(3) 0.0594(9) Uani 1 1 d .
C21 C 0.3690(3) 0.95946(18) 0.1321(3) 0.0562(8) Uani 1 1 d .
C12 C 0.6913(3) 0.77611(17) 0.6451(3) 0.0548(8) Uani 1 1 d .
N2 N 0.4814(3) 0.74338(17) 0.4571(3) 0.0809(11) Uani 1 1 d .
H2 H 0.4092 0.7382 0.4058 0.097 Uiso 1 1 calc R
C14 C 0.6439(3) 0.6807(2) 0.7536(3) 0.0693(10) Uani 1 1 d .
H14 H 0.7109 0.6911 0.8203 0.083 Uiso 1 1 calc R
C9 C 0.9201(3) 0.89735(19) 0.7210(4) 0.0741(11) Uani 1 1 d .
H9 H 0.9699 0.8948 0.7992 0.089 Uiso 1 1 calc R
C2 C 0.4417(3) 0.8900(2) 0.4734(3) 0.0644(9) Uani 1 1 d .
H2 H 0.4592 0.8727 0.5471 0.077 Uiso 1 1 calc R
C20 C 0.5974(4) 0.7673(2) 0.3401(3) 0.0717(11) Uani 1 1 d .
H20A H 0.5279 0.7592 0.2702 0.107 Uiso 0.50 1 calc PR
H20B H 0.6409 0.7259 0.3664 0.107 Uiso 0.50 1 calc PR
H20C H 0.6493 0.7997 0.3254 0.107 Uiso 0.50 1 calc PR
H20D H 0.6842 0.7640 0.3711 0.107 Uiso 0.50 1 calc PR
H20E H 0.5711 0.7973 0.2749 0.107 Uiso 0.50 1 calc PR
H20F H 0.5628 0.7235 0.3159 0.107 Uiso 0.50 1 calc PR
C17 C 0.4435(3) 0.6491(2) 0.5582(4) 0.0711(10) Uani 1 1 d .
H17 H 0.3757 0.6374 0.4932 0.085 Uiso 1 1 calc R
C11 C 0.7471(3) 0.85872(18) 0.5584(3) 0.0629(9) Uani 1 1 d .
C22 C 0.4822(4) 0.86552(19) 0.0670(3) 0.0613(9) Uani 1 1 d .
C7 C 0.8628(4) 0.9480(2) 0.5320(4) 0.0847(13) Uani 1 1 d .
H7 H 0.8781 0.9795 0.4844 0.102 Uiso 1 1 calc R
C29 C 0.5934(4) 1.0288(2) 0.1917(3) 0.0673(10) Uani 1 1 d .
C27 C 0.6055(4) 0.8618(2) 0.0890(3) 0.0691(10) Uani 1 1 d .
C34 C 0.4900(4) 1.0636(2) 0.1783(3) 0.0675(10) Uani 1 1 d .
C4 C 0.3487(3) 0.9724(2) 0.3273(3) 0.0635(9) Uani 1 1 d .
H4 H 0.3026 1.0112 0.3013 0.076 Uiso 1 1 calc R
C35 C 0.2431(3) 0.9377(3) 0.0515(4) 0.0854(13) Uani 1 1 d .
H35A H 0.2368 0.8895 0.0538 0.128 Uiso 0.50 1 calc PR
H35B H 0.2289 0.9517 -0.0261 0.128 Uiso 0.50 1 calc PR
H35C H 0.1841 0.9581 0.0756 0.128 Uiso 0.50 1 calc PR
H35D H 0.1964 0.9767 0.0151 0.128 Uiso 0.50 1 calc PR
H35E H 0.2043 0.9145 0.0950 0.128 Uiso 0.50 1 calc PR
H35F H 0.2491 0.9081 -0.0067 0.128 Uiso 0.50 1 calc PR
C8 C 0.9402(4) 0.9451(2) 0.6487(5) 0.0908(15) Uani 1 1 d .
H8 H 1.0049 0.9750 0.6781 0.109 Uiso 1 1 calc R
C3 C 0.3742(4) 0.9475(2) 0.4373(3) 0.0721(11) Uani 1 1 d .
H3 H 0.3455 0.9698 0.4869 0.087 Uiso 1 1 calc R
C6 C 0.7647(4) 0.9057(2) 0.4852(4) 0.0762(11) Uani 1 1 d .
H6 H 0.7126 0.9086 0.4077 0.091 Uiso 1 1 calc R
C23 C 0.4079(4) 0.8102(3) 0.0231(3) 0.0802(12) Uani 1 1 d .
H23 H 0.3260 0.8118 0.0099 0.096 Uiso 1 1 calc R
C16 C 0.4727(4) 0.6127(3) 0.6571(4) 0.0926(14) Uani 1 1 d .
H16 H 0.4242 0.5764 0.6591 0.111 Uiso 1 1 calc R
C31 C 0.7132(6) 1.1245(3) 0.2764(4) 0.1063(18) Uani 1 1 d .
H31 H 0.7888 1.1448 0.3101 0.128 Uiso 1 1 calc R
C24 C 0.4582(6) 0.7540(2) 0.0000(4) 0.0933(15) Uani 1 1 d .
H24 H 0.4093 0.7166 -0.0303 0.112 Uiso 1 1 calc R
C33 C 0.4965(5) 1.1303(2) 0.2125(4) 0.0858(13) Uani 1 1 d .
H33 H 0.4265 1.1542 0.2031 0.103 Uiso 1 1 calc R
C26 C 0.6537(5) 0.8024(3) 0.0646(4) 0.0878(13) Uani 1 1 d .
H26 H 0.7358 0.7991 0.0792 0.105 Uiso 1 1 calc R
C15 C 0.5720(4) 0.6285(2) 0.7537(4) 0.0900(14) Uani 1 1 d .
H15 H 0.5904 0.6028 0.8205 0.108 Uiso 1 1 calc R
C25 C 0.5792(7) 0.7503(2) 0.0196(5) 0.0987(16) Uani 1 1 d .
H25 H 0.6099 0.7109 0.0013 0.118 Uiso 1 1 calc R
C30 C 0.7040(4) 1.0590(3) 0.2418(4) 0.0856(13) Uani 1 1 d .
H30 H 0.7738 1.0346 0.2523 0.103 Uiso 1 1 calc R
C32 C 0.6089(7) 1.1607(3) 0.2611(4) 0.1044(18) Uani 1 1 d .
H32 H 0.6147 1.2056 0.2836 0.125 Uiso 1 1 calc R
C5 C 0.3937(3) 0.93772(17) 0.2577(3) 0.0500(7) Uani 1 1 d .

loop_
_atom_site_aniso_label
_atom_site_aniso_U_11
_atom_site_aniso_U_22
_atom_site_aniso_U_33
_atom_site_aniso_U_23
_atom_site_aniso_U_13
_atom_site_aniso_U_12
N1 0.0477(14) 0.0596(16) 0.0398(13) 0.0088(11) 0.0152(11) 0.0046(12)
N6 0.0470(15) 0.082(2) 0.0519(16) 0.0170(14) 0.0189(12) 0.0008(14)
N4 0.0492(15) 0.0758(19) 0.0445(15) -0.0077(14) -0.0031(12) 0.0090(14)
N3 0.0477(15) 0.0722(18) 0.0369(14) 0.0013(12) -0.0015(11) -0.0049(13)
C13 0.0458(17) 0.0526(18) 0.061(2) 0.0037(15) 0.0216(15) 0.0061(14)
N5 0.071(2) 0.073(2) 0.091(2) 0.0289(18) 0.0342(18) 0.0216(17)
C19 0.065(2) 0.064(2) 0.0347(15) 0.0054(14) -0.0004(14) -0.0013(17)
N7 0.0519(17) 0.092(2) 0.087(2) 0.0272(19) 0.0305(16) 0.0120(17)
C18 0.0469(17) 0.0568(19) 0.0497(17) 0.0091(14) 0.0121(14) 0.0078(15)
C28 0.0449(18) 0.068(2) 0.0546(19) 0.0219(16) 0.0184(14) 0.0043(16)
C1 0.0484(17) 0.0595(19) 0.0380(15) 0.0021(13) 0.0113(13) -0.0031(14)
C10 0.0465(17) 0.0523(19) 0.067(2) -0.0037(16) 0.0084(15) -0.0008(15)
C21 0.0420(16) 0.070(2) 0.0553(19) 0.0180(16) 0.0175(14) 0.0100(15)
C12 0.0513(17) 0.063(2) 0.0400(16) 0.0005(14) 0.0061(13) 0.0146(15)
N2 0.073(2) 0.085(2) 0.0530(17) 0.0172(16) -0.0108(15) -0.0271(17)
C14 0.056(2) 0.087(3) 0.054(2) 0.0177(18) 0.0091(16) 0.0070(19)
C9 0.056(2) 0.065(2) 0.077(3) -0.005(2) -0.0010(18) 0.0022(18)
C2 0.066(2) 0.085(3) 0.0434(17) -0.0011(17) 0.0228(16) -0.009(2)
C20 0.073(2) 0.073(2) 0.050(2) -0.0043(17) 0.0030(17) 0.0203(19)
C17 0.053(2) 0.070(2) 0.079(3) 0.008(2) 0.0127(18) -0.0034(18)
C11 0.0544(19) 0.058(2) 0.064(2) 0.0038(17) 0.0088(16) -0.0008(16)
C22 0.078(2) 0.064(2) 0.0466(18) 0.0144(16) 0.0297(17) 0.0085(19)
C7 0.059(2) 0.073(3) 0.116(4) 0.025(2) 0.028(2) -0.006(2)
C29 0.080(3) 0.067(2) 0.053(2) 0.0112(17) 0.0234(18) -0.003(2)
C27 0.075(2) 0.069(2) 0.060(2) 0.0175(18) 0.0221(18) -0.009(2)
C34 0.076(2) 0.073(3) 0.056(2) 0.0171(18) 0.0288(18) -0.008(2)
C4 0.0513(19) 0.071(2) 0.069(2) -0.0015(18) 0.0234(16) 0.0064(17)
C35 0.051(2) 0.126(4) 0.067(2) 0.021(2) 0.0089(18) -0.002(2)
C8 0.048(2) 0.065(3) 0.141(4) -0.010(3) 0.017(2) -0.0049(19)
C3 0.067(2) 0.091(3) 0.068(2) -0.012(2) 0.0362(19) 0.004(2)
C6 0.066(2) 0.079(3) 0.079(3) 0.007(2) 0.024(2) -0.009(2)
C23 0.079(3) 0.105(3) 0.055(2) 0.005(2) 0.024(2) -0.014(3)
C16 0.066(3) 0.098(3) 0.107(4) 0.035(3) 0.026(3) -0.001(2)
C31 0.120(4) 0.114(4) 0.075(3) 0.002(3) 0.027(3) -0.051(4)
C24 0.131(5) 0.076(3) 0.074(3) -0.003(2) 0.042(3) -0.021(3)
C33 0.124(4) 0.081(3) 0.065(3) 0.018(2) 0.051(3) 0.017(3)
C26 0.091(3) 0.097(3) 0.087(3) 0.026(3) 0.048(3) 0.024(3)
C15 0.075(3) 0.108(3) 0.081(3) 0.042(3) 0.024(2) -0.006(3)
C25 0.156(5) 0.067(3) 0.090(3) 0.017(2) 0.066(4) 0.022(3)
C30 0.077(3) 0.104(4) 0.078(3) 0.015(3) 0.032(2) -0.010(3)
C32 0.181(6) 0.071(3) 0.066(3) -0.003(2) 0.052(4) -0.024(4)
C5 0.0363(15) 0.0619(19) 0.0500(17) 0.0065(14) 0.0147(13) 0.0015(14)

loop_
_atom_type_symbol
_atom_type_description
_atom_type_scat_dispersion_real
_atom_type_scat_dispersion_imag
_atom_type_scat_source
C C 0.0033 0.0016 'International Tables Vol C Tables 4.2.6.8 and 6.1.1.4'
H H 0.0000 0.0000 'International Tables Vol C Tables 4.2.6.8 and 6.1.1.4'
N N 0.0061 0.0033 'International Tables Vol C Tables 4.2.6.8 and 6.1.1.4'

loop_
_geom_angle_atom_site_label_1
_geom_angle_atom_site_label_2
_geom_angle_atom_site_label_3
_geom_angle
C1 N1 C5 118.3(3)
C28 N6 C22 105.3(3)
C28 N6 C21 120.3(3)
C22 N6 C21 129.9(3)
C12 N4 C10 103.1(3)
C12 N3 C11 106.0(3)
C12 N3 C19 129.6(3)
C11 N3 C19 124.3(3)
C14 C13 C18 118.2(3)
C14 C13 C12 123.6(3)
C18 C13 C12 118.2(3)
C34 N5 C21 116.8(3)
N2 C19 N3 106.5(3)
N2 C19 C20 109.0(3)
N3 C19 C20 111.5(3)
N2 C19 C1 107.5(3)
N3 C19 C1 108.2(3)
C20 C19 C1 113.8(3)
C28 N7 C27 103.0(3)
N2 C18 C17 121.5(3)
N2 C18 C13 119.3(3)
C17 C18 C13 119.1(3)
N7 C28 N6 115.8(3)
N7 C28 C29 125.7(3)
N6 C28 C29 118.4(3)
N1 C1 C2 122.7(3)
N1 C1 C19 116.7(3)
C2 C1 C19 120.6(3)
C9 C10 C11 122.2(4)
C9 C10 N4 127.6(3)
C11 C10 N4 110.2(3)
N5 C21 N6 108.1(3)
N5 C21 C35 107.1(3)
N6 C21 C35 113.4(3)
N5 C21 C5 109.9(3)
N6 C21 C5 108.0(2)
C35 C21 C5 110.3(3)
N4 C12 N3 115.5(3)
N4 C12 C13 126.7(3)
N3 C12 C13 117.8(3)
C18 N2 C19 126.9(3)
C15 C14 C13 120.2(4)
C10 C9 C8 117.4(4)
C1 C2 C3 118.3(3)
C16 C17 C18 120.6(4)
C10 C11 C6 121.6(3)
C10 C11 N3 105.2(3)
C6 C11 N3 133.1(3)
C23 C22 N6 135.5(4)
C23 C22 C27 120.3(4)
N6 C22 C27 104.2(3)
C6 C7 C8 122.2(4)
C30 C29 C34 120.3(4)
C30 C29 C28 122.1(4)
C34 C29 C28 117.5(4)
N7 C27 C26 128.7(4)
N7 C27 C22 111.5(4)
C26 C27 C22 119.8(4)
C33 C34 C29 120.3(4)
C33 C34 N5 118.7(4)
C29 C34 N5 120.9(4)
C5 C4 C3 117.7(3)
C7 C8 C9 119.8(4)
C4 C3 C2 120.0(3)
C7 C6 C11 116.9(4)
C24 C23 C22 117.9(4)
C17 C16 C15 120.9(4)
C30 C31 C32 119.5(5)
C23 C24 C25 122.1(5)
C32 C33 C34 118.8(5)
C25 C26 C27 118.6(5)
C14 C15 C16 120.9(4)
C26 C25 C24 121.2(5)
C29 C30 C31 120.6(5)
C33 C32 C31 120.4(5)
N1 C5 C4 123.1(3)
N1 C5 C21 114.3(3)
C4 C5 C21 122.7(3)

loop_
_geom_bond_atom_site_label_1
_geom_bond_atom_site_label_2
_geom_bond_distance
N1 C1 1.330(4)
N1 C5 1.334(4)
N6 C28 1.362(4)
N6 C22 1.409(5)
N6 C21 1.477(4)
N4 C12 1.298(4)
N4 C10 1.443(5)
N3 C12 1.346(4)
N3 C11 1.417(4)
N3 C19 1.474(4)
C13 C14 1.412(5)
C13 C18 1.418(4)
C13 C12 1.447(5)
N5 C34 1.433(5)
N5 C21 1.457(5)
C19 N2 1.467(5)
C19 C20 1.513(5)
C19 C1 1.516(5)
N7 C28 1.300(4)
N7 C27 1.400(5)
C18 N2 1.371(4)
C18 C17 1.379(5)
C28 C29 1.490(5)
C1 C2 1.380(5)
C10 C9 1.376(5)
C10 C11 1.366(5)
C21 C35 1.516(5)
C21 C5 1.546(4)
C14 C15 1.348(6)
C9 C8 1.395(6)
C2 C3 1.369(5)
C17 C16 1.358(6)
C11 C6 1.380(5)
C22 C23 1.385(6)
C22 C27 1.395(6)
C7 C6 1.377(6)
C7 C8 1.396(7)
C29 C30 1.366(6)
C29 C34 1.370(6)
C27 C26 1.397(6)
C34 C33 1.383(6)
C4 C5 1.373(5)
C4 C3 1.383(5)
C23 C24 1.351(7)
C16 C15 1.365(6)
C31 C30 1.360(8)
C31 C32 1.388(8)
C24 C25 1.374(8)
C33 C32 1.382(8)
C26 C25 1.339(7)
